data_9013797
loop_
_publ_author_name
'Cooper, M. A.'
'Hawthorne, F. C.'
'Ball, N. A.'
'Ramik, R. A.'
'Roberts, A. C.'

_publ_section_title
;Groatite, NaCaMn2(PO4)[PO3(OH)]2, a new mineral species of the alluaudite
 group from the Tanco Pegmatite, Bernic Lake, Manitoba, Canada: Description
 and crystal structure Locality: Tanco Pegmatite, Bernic Lake, Manitoba,
 Canada
;
_journal_name_full 'The Canadian Mineralogist'
_journal_page_first 1225
_journal_page_last 1235
_journal_paper_doi 10.3749/canmin.47.5.1225
_journal_volume 47
_journal_year 2009
_chemical_compound_source 'Tanco Pegmatite, Bernic Lake, Manitoba, Canada'
_chemical_formula_sum 'Ca H2 Mn2 Na O12 P3'
_chemical_name_mineral Groatite
_space_group_IT_number 15
_symmetry_space_group_name_Hall '-C 2yc'
_symmetry_space_group_name_H-M 'C 1 2/c 1'
_cell_angle_alpha 90
_cell_angle_beta 115.332
_cell_angle_gamma 90
_cell_formula_units_Z 4
_cell_length_a 12.5435
_cell_length_b 12.4324
_cell_length_c 6.7121
_cell_volume 946.075
_database_code_amcsd 0006298
_exptl_crystal_density_diffrn 3.229
_cod_original_formula_sum 'Na Ca Mn2 P3 O12 H2'
_cod_database_code 9013797

loop_
_space_group_symop_operation_xyz
x,y,z
1/2+x,1/2+y,z
x,-y,1/2+z
1/2+x,1/2-y,1/2+z
-x,y,1/2-z
1/2-x,1/2+y,1/2-z
-x,-y,-z
1/2-x,1/2-y,-z

loop_
_atom_site_aniso_label
_atom_site_aniso_U_11
_atom_site_aniso_U_22
_atom_site_aniso_U_33
_atom_site_aniso_U_12
_atom_site_aniso_U_13
_atom_site_aniso_U_23
NaA2 0.01960 0.04550 0.01520 0.00000 0.00290 0.00000
CaM1 0.01160 0.00980 0.01550 0.00000 0.00700 0.00000
MnM2 0.01110 0.00800 0.01120 0.00010 0.00490 0.00020
PT1 0.00900 0.00780 0.00810 0.00000 0.00310 0.00000
PT2 0.01040 0.00700 0.00910 0.00000 0.00410 0.00000
O1 0.01170 0.01320 0.00940 0.00020 0.00320 -0.00190
O2 0.01110 0.00940 0.01980 0.00060 0.00620 -0.00090
O3 0.01610 0.01170 0.01140 -0.00180 0.00640 -0.00030
O-h4 0.01210 0.00850 0.02260 0.00230 0.00740 0.00110
O5 0.01050 0.01150 0.01100 0.00100 0.00320 0.00050
O6 0.01200 0.00930 0.01630 -0.00060 0.00570 0.00200

loop_
_atom_site_label
_atom_site_fract_x
_atom_site_fract_y
_atom_site_fract_z
_atom_site_U_iso_or_equiv
_atom_site_type_symbol
_atom_site_attached_hydrogens
NaA2 0.00000 -0.04390 0.25000 0.02840 Na 0
CaM1 0.00000 0.28883 0.25000 0.01190 Ca 0
MnM2 0.28243 0.66313 0.36073 0.01008 Mn 0
PT1 0.00000 0.68999 0.25000 0.00850 P 0
PT2 0.21416 0.89604 0.11515 0.00890 P 0
O1 0.45480 0.73840 0.54390 0.01190 O 0
O2 0.09800 0.61760 0.23990 0.01360 O 0
O3 0.34030 0.66830 0.09860 0.01290 O 0
O-h4 0.15280 0.42200 0.34010 0.01440 O 0
O5 0.21780 0.82890 0.30810 0.01150 O 0
O6 0.35010 0.50200 0.40420 0.01270 O 0
H 0.12800 0.49700 0.30500 0.07000 H 0

loop_
_cod_changelog_entry_id
_cod_changelog_entry_author
_cod_changelog_entry_date
_cod_changelog_entry_text
1
;cod-tools version 3.8.0
Id: cif_guess_AMCSD_atom_types 9581 2023-05-17 12:35:41Z saulius
;
2023-05-18T08:45:00+03:00
;Derived atom types and hydrogen counts
from atom names that follow the AMCSD naming convention
(Wat == water, O-H == hydroxyl).
;
2
;cod-tools version 3.10.1
Id: cif_fix_AMCSD_aniso_labels 10200 2024-08-01 14:09:44Z saulius
;
2024-08-02T12:21:52+03:00
;Changed the following '_atom_site_aniso_label' values:
'Oh4' -> 'O-h4'
;

loop_
_cod_related_entry_id
_cod_related_entry_database
_cod_related_entry_code
1 AMCSD 0006298
